data_2226762
loop_
_publ_author_name
'Choi, Hong Dae'
'Seo, Pil Ja'
'Son, Byeng Wha'
'Lee, Uk'

_publ_section_title
;
 3-Ethylsulfinyl-2-(4-iodophenyl)-5-methyl-1-benzofuran
;
_journal_coeditor_code BG2357
_journal_issue 8
_journal_name_full 'Acta Crystallographica Section E'
_journal_page_first o1985
_journal_paper_doi 10.1107/S1600536810026620
_journal_volume 66
_journal_year 2010
_chemical_formula_iupac 'C17 H15 I O2 S'
_chemical_formula_moiety 'C17 H15 I O2 S'
_chemical_formula_sum 'C17 H15 I O2 S'
_chemical_formula_weight 410.25
_chemical_name_systematic
;
3-Ethylsulfinyl-2-(4-iodophenyl)-5-methyl-1-benzofuran
;
_space_group_IT_number 14
_symmetry_cell_setting monoclinic
_symmetry_space_group_name_Hall '-P 2yn'
_symmetry_space_group_name_H-M 'P 1 21/n 1'
_atom_sites_solution_hydrogens difmap
_atom_sites_solution_primary direct
_atom_sites_solution_secondary difmap
_cell_angle_alpha 90.00
_cell_angle_beta 92.6340(10)
_cell_angle_gamma 90.00
_cell_formula_units_Z 4
_cell_length_a 10.1034(3)
_cell_length_b 13.1942(4)
_cell_length_c 11.9933(3)
_cell_measurement_reflns_used 9921
_cell_measurement_temperature 173(2)
_cell_measurement_theta_max 27.50
_cell_measurement_theta_min 2.30
_cell_volume 1597.09(8)
_computing_cell_refinement '<i>SAINT</i> (Bruker, 2009)'
_computing_data_collection '<i>APEX2</i> (Bruker, 2009)'
_computing_data_reduction '<i>SAINT</i> (Bruker, 2009)'
_computing_molecular_graphics '<i>ORTEP-3</i> (Farrugia, 1997) and <i>DIAMOND</i> (Brandenburg, 1998)'
_computing_publication_material '<i>SHELXL97</i> (Sheldrick, 2008)'
_computing_structure_refinement '<i>SHELXL97</i> (Sheldrick, 2008)'
_computing_structure_solution '<i>SHELXS97</i> (Sheldrick, 2008)'
_diffrn_ambient_temperature 173(2)
_diffrn_detector_area_resol_mean 10.0
_diffrn_measured_fraction_theta_full 0.999
_diffrn_measured_fraction_theta_max 0.999
_diffrn_measurement_device_type 'Bruker SMART APEXII CCD'
_diffrn_measurement_method '\f and \w scans'
_diffrn_radiation_monochromator 'graphite multilayer'
_diffrn_radiation_source 'rotating anode'
_diffrn_radiation_type MoK\a
_diffrn_radiation_wavelength 0.71073
_diffrn_reflns_av_R_equivalents 0.0248
_diffrn_reflns_av_sigmaI/netI 0.0205
_diffrn_reflns_limit_h_max 13
_diffrn_reflns_limit_h_min -8
_diffrn_reflns_limit_k_max 10
_diffrn_reflns_limit_k_min -17
_diffrn_reflns_limit_l_max 15
_diffrn_reflns_limit_l_min -15
_diffrn_reflns_number 15129
_diffrn_reflns_theta_full 27.53
_diffrn_reflns_theta_max 27.53
_diffrn_reflns_theta_min 2.30
_diffrn_standards_number 0
_exptl_absorpt_coefficient_mu 2.137
_exptl_absorpt_correction_T_max 0.8342
_exptl_absorpt_correction_T_min 0.5507
_exptl_absorpt_correction_type multi-scan
_exptl_absorpt_process_details '(SADABS; Bruker, 2009)'
_exptl_crystal_colour colourless
_exptl_crystal_density_diffrn 1.706
_exptl_crystal_density_method 'not measured'
_exptl_crystal_description block
_exptl_crystal_F_000 808
_exptl_crystal_size_max 0.32
_exptl_crystal_size_mid 0.27
_exptl_crystal_size_min 0.09
_refine_diff_density_max 0.959
_refine_diff_density_min -0.688
_refine_ls_extinction_method none
_refine_ls_goodness_of_fit_ref 1.073
_refine_ls_hydrogen_treatment constr
_refine_ls_matrix_type full
_refine_ls_number_parameters 192
_refine_ls_number_reflns 3667
_refine_ls_number_restraints 0
_refine_ls_restrained_S_all 1.073
_refine_ls_R_factor_all 0.0286
_refine_ls_R_factor_gt 0.0262
_refine_ls_shift/su_max 0.001
_refine_ls_shift/su_mean 0.000
_refine_ls_structure_factor_coef Fsqd
_refine_ls_weighting_details 'calc w=1/[\s^2^(Fo^2^)+(0.0328P)^2^+1.5593P] where P=(Fo^2^+2Fc^2^)/3'
_refine_ls_weighting_scheme calc
_refine_ls_wR_factor_gt 0.0676
_refine_ls_wR_factor_ref 0.0690
_reflns_number_gt 3366
_reflns_number_total 3667
_reflns_threshold_expression I>2\s(I)
_cod_data_source_file bg2357.cif
_cod_data_source_block I
_cod_original_sg_symbol_Hall ' -P 2yn'
_cod_original_sg_symbol_H-M 'P 21/n'
_cod_database_code 2226762
_cod_database_fobs_code 2226762

loop_
_symmetry_equiv_pos_as_xyz
'x, y, z'
'-x+1/2, y+1/2, -z+1/2'
'-x, -y, -z'
'x-1/2, -y-1/2, z-1/2'

loop_
_atom_site_type_symbol
_atom_site_label
_atom_site_fract_x
_atom_site_fract_y
_atom_site_fract_z
_atom_site_U_iso_or_equiv
_atom_site_adp_type
_atom_site_calc_flag
_atom_site_refinement_flags
_atom_site_occupancy
_atom_site_disorder_assembly
_atom_site_disorder_group
I I 0.491732(16) 0.129285(13) 1.209790(12) 0.03433(7) Uani d . 1 . .
S S 0.44476(6) 0.12571(4) 0.57565(5) 0.02928(13) Uani d . 1 . .
O O2 0.5466(2) 0.12728(14) 0.48973(19) 0.0451(5) Uani d . 1 . .
O O1 0.36148(16) 0.39156(12) 0.71054(13) 0.0269(3) Uani d . 1 . .
C C1 0.4080(2) 0.25304(17) 0.60955(18) 0.0254(4) Uani d . 1 . .
C C2 0.3800(2) 0.33516(18) 0.53236(19) 0.0253(4) Uani d . 1 . .
C C3 0.3795(2) 0.34768(18) 0.41673(19) 0.0281(5) Uani d . 1 . .
H H3 0.3964 0.2931 0.3704 0.034 Uiso calc R 1 . .
C C4 0.3531(2) 0.44313(19) 0.3722(2) 0.0292(5) Uani d . 1 . .
C C5 0.3273(2) 0.52457(18) 0.4432(2) 0.0300(5) Uani d . 1 . .
H H5 0.3108 0.5881 0.4120 0.036 Uiso calc R 1 . .
C C6 0.3253(2) 0.51387(18) 0.5580(2) 0.0290(5) Uani d . 1 . .
H H6 0.3068 0.5680 0.6045 0.035 Uiso calc R 1 . .
C C7 0.3525(2) 0.41812(17) 0.59933(18) 0.0253(4) Uani d . 1 . .
C C8 0.3968(2) 0.29066(17) 0.71460(18) 0.0255(4) Uani d . 1 . .
C C9 0.4144(2) 0.24931(17) 0.82760(18) 0.0261(4) Uani d . 1 . .
C C10 0.5115(2) 0.1770(2) 0.85308(19) 0.0309(5) Uani d . 1 . .
H H10 0.5633 0.1525 0.7969 0.037 Uiso calc R 1 . .
C C11 0.5319(3) 0.14090(19) 0.9612(2) 0.0315(5) Uani d . 1 . .
H H11 0.5966 0.0923 0.9775 0.038 Uiso calc R 1 . .
C C12 0.4547(2) 0.17826(18) 1.04487(18) 0.0276(5) Uani d . 1 . .
C C13 0.3559(2) 0.24893(18) 1.02076(19) 0.0288(5) Uani d . 1 . .
H H13 0.3034 0.2725 1.0769 0.035 Uiso calc R 1 . .
C C14 0.3359(2) 0.28432(18) 0.91224(19) 0.0283(5) Uani d . 1 . .
H H14 0.2697 0.3317 0.8959 0.034 Uiso calc R 1 . .
C C15 0.3528(3) 0.4598(2) 0.2475(2) 0.0384(6) Uani d . 1 . .
H H15A 0.4124 0.4127 0.2151 0.058 Uiso calc R 1 . .
H H15B 0.3810 0.5278 0.2326 0.058 Uiso calc R 1 . .
H H15C 0.2649 0.4496 0.2156 0.058 Uiso calc R 1 . .
C C16 0.2900(3) 0.0929(2) 0.5052(2) 0.0372(6) Uani d . 1 . .
H H16A 0.2704 0.1419 0.4465 0.045 Uiso calc R 1 . .
H H16B 0.2984 0.0270 0.4705 0.045 Uiso calc R 1 . .
C C17 0.1766(3) 0.0902(2) 0.5821(3) 0.0486(7) Uani d . 1 . .
H H17A 0.1975 0.0446 0.6428 0.073 Uiso calc R 1 . .
H H17B 0.0981 0.0673 0.5417 0.073 Uiso calc R 1 . .
H H17C 0.1620 0.1569 0.6109 0.073 Uiso calc R 1 . .

loop_
_atom_site_aniso_label
_atom_site_aniso_U_11
_atom_site_aniso_U_22
_atom_site_aniso_U_33
_atom_site_aniso_U_12
_atom_site_aniso_U_13
_atom_site_aniso_U_23
I 0.03738(11) 0.04108(12) 0.02435(9) 0.00488(7) -0.00062(7) 0.00094(6)
S 0.0299(3) 0.0259(3) 0.0322(3) 0.0037(2) 0.0021(2) -0.0051(2)
O2 0.0406(11) 0.0417(11) 0.0547(13) 0.0043(8) 0.0192(10) -0.0043(9)
O1 0.0306(8) 0.0241(8) 0.0258(8) 0.0025(6) -0.0021(6) -0.0040(6)
C1 0.0272(11) 0.0226(11) 0.0264(10) 0.0002(8) 0.0006(8) -0.0023(8)
C2 0.0228(10) 0.0249(11) 0.0283(11) -0.0021(9) 0.0007(8) -0.0019(9)
C3 0.0284(11) 0.0286(11) 0.0275(11) -0.0032(9) 0.0035(9) -0.0028(9)
C4 0.0242(11) 0.0340(12) 0.0294(11) -0.0053(9) 0.0023(9) 0.0032(9)
C5 0.0259(11) 0.0265(11) 0.0373(12) -0.0018(9) -0.0010(9) 0.0042(9)
C6 0.0267(11) 0.0257(11) 0.0344(12) 0.0002(9) -0.0014(9) -0.0040(9)
C7 0.0235(10) 0.0271(11) 0.0253(10) -0.0013(9) -0.0010(8) -0.0028(8)
C8 0.0243(10) 0.0242(11) 0.0278(10) 0.0020(8) -0.0005(8) -0.0027(8)
C9 0.0260(11) 0.0277(11) 0.0244(10) 0.0001(9) -0.0017(8) -0.0032(8)
C10 0.0283(12) 0.0400(14) 0.0244(10) 0.0086(10) 0.0020(9) -0.0033(9)
C11 0.0288(12) 0.0362(13) 0.0290(11) 0.0079(10) -0.0031(9) -0.0034(9)
C12 0.0293(11) 0.0298(12) 0.0234(10) -0.0015(9) -0.0014(9) -0.0037(9)
C13 0.0308(12) 0.0295(12) 0.0265(11) 0.0034(9) 0.0035(9) -0.0048(9)
C14 0.0280(11) 0.0258(11) 0.0310(11) 0.0049(9) -0.0002(9) -0.0032(9)
C15 0.0434(15) 0.0424(15) 0.0298(12) -0.0048(12) 0.0044(10) 0.0068(11)
C16 0.0397(14) 0.0326(13) 0.0392(13) -0.0019(11) -0.0007(11) -0.0048(11)
C17 0.0383(15) 0.0398(15) 0.068(2) -0.0042(12) 0.0118(14) -0.0039(14)

loop_
_atom_type_symbol
_atom_type_description
_atom_type_scat_dispersion_real
_atom_type_scat_dispersion_imag
_atom_type_scat_source
C C 0.0033 0.0016 'International Tables Vol C Tables 4.2.6.8 and 6.1.1.4'
H H 0.0000 0.0000 'International Tables Vol C Tables 4.2.6.8 and 6.1.1.4'
O O 0.0106 0.0060 'International Tables Vol C Tables 4.2.6.8 and 6.1.1.4'
S S 0.1246 0.1234 'International Tables Vol C Tables 4.2.6.8 and 6.1.1.4'
I I -0.4742 1.8119 'International Tables Vol C Tables 4.2.6.8 and 6.1.1.4'

loop_
_geom_angle_atom_site_label_1
_geom_angle_atom_site_label_2
_geom_angle_atom_site_label_3
_geom_angle_site_symmetry_1
_geom_angle_site_symmetry_3
_geom_angle
_geom_angle_publ_flag
C12 I O2 . 1_556 162.46(7) ?
O2 S C1 . . 107.71(11) ?
O2 S C16 . . 107.00(13) ?
C1 S C16 . . 98.58(12) ?
C7 O1 C8 . . 106.57(17) ?
C8 C1 C2 . . 107.27(19) ?
C8 C1 S . . 125.75(18) ?
C2 C1 S . . 126.94(17) ?
C7 C2 C3 . . 119.2(2) ?
C7 C2 C1 . . 104.97(19) ?
C3 C2 C1 . . 135.8(2) ?
C4 C3 C2 . . 118.7(2) ?
C4 C3 H3 . . 120.6 ?
C2 C3 H3 . . 120.6 ?
C3 C4 C5 . . 120.0(2) ?
C3 C4 C15 . . 120.3(2) ?
C5 C4 C15 . . 119.8(2) ?
C6 C5 C4 . . 122.4(2) ?
C6 C5 H5 . . 118.8 ?
C4 C5 H5 . . 118.8 ?
C7 C6 C5 . . 116.0(2) ?
C7 C6 H6 . . 122.0 ?
C5 C6 H6 . . 122.0 ?
O1 C7 C6 . . 125.7(2) ?
O1 C7 C2 . . 110.6(2) ?
C6 C7 C2 . . 123.6(2) ?
C1 C8 O1 . . 110.56(19) ?
C1 C8 C9 . . 135.1(2) ?
O1 C8 C9 . . 114.37(18) ?
C10 C9 C14 . . 119.0(2) ?
C10 C9 C8 . . 120.9(2) ?
C14 C9 C8 . . 120.1(2) ?
C11 C10 C9 . . 120.9(2) ?
C11 C10 H10 . . 119.6 ?
C9 C10 H10 . . 119.6 ?
C10 C11 C12 . . 119.3(2) ?
C10 C11 H11 . . 120.4 ?
C12 C11 H11 . . 120.4 ?
C13 C12 C11 . . 120.7(2) ?
C13 C12 I . . 119.95(16) ?
C11 C12 I . . 119.34(18) ?
C12 C13 C14 . . 119.6(2) ?
C12 C13 H13 . . 120.2 ?
C14 C13 H13 . . 120.2 ?
C13 C14 C9 . . 120.5(2) ?
C13 C14 H14 . . 119.8 ?
C9 C14 H14 . . 119.8 ?
C4 C15 H15A . . 109.5 ?
C4 C15 H15B . . 109.5 ?
H15A C15 H15B . . 109.5 ?
C4 C15 H15C . . 109.5 ?
H15A C15 H15C . . 109.5 ?
H15B C15 H15C . . 109.5 ?
C17 C16 S . . 112.9(2) ?
C17 C16 H16A . . 109.0 ?
S C16 H16A . . 109.0 ?
C17 C16 H16B . . 109.0 ?
S C16 H16B . . 109.0 ?
H16A C16 H16B . . 107.8 ?
C16 C17 H17A . . 109.5 ?
C16 C17 H17B . . 109.5 ?
H17A C17 H17B . . 109.5 ?
C16 C17 H17C . . 109.5 ?
H17A C17 H17C . . 109.5 ?
H17B C17 H17C . . 109.5 ?

loop_
_geom_bond_atom_site_label_1
_geom_bond_atom_site_label_2
_geom_bond_site_symmetry_2
_geom_bond_distance
_geom_bond_publ_flag
I C12 . 2.098(2) ?
I O2 1_556 3.378(2) ?
S O2 . 1.490(2) ?
S C1 . 1.772(2) ?
S C16 . 1.796(3) ?
O1 C7 . 1.378(3) ?
O1 C8 . 1.379(3) ?
C1 C8 . 1.364(3) ?
C1 C2 . 1.445(3) ?
C2 C7 . 1.393(3) ?
C2 C3 . 1.396(3) ?
C3 C4 . 1.389(3) ?
C3 H3 . 0.9300 ?
C4 C5 . 1.402(3) ?
C4 C15 . 1.513(3) ?
C5 C6 . 1.386(3) ?
C5 H5 . 0.9300 ?
C6 C7 . 1.380(3) ?
C6 H6 . 0.9300 ?
C8 C9 . 1.464(3) ?
C9 C10 . 1.392(3) ?
C9 C14 . 1.395(3) ?
C10 C11 . 1.388(3) ?
C10 H10 . 0.9300 ?
C11 C12 . 1.390(3) ?
C11 H11 . 0.9300 ?
C12 C13 . 1.386(3) ?
C13 C14 . 1.389(3) ?
C13 H13 . 0.9300 ?
C14 H14 . 0.9300 ?
C15 H15A . 0.9600 ?
C15 H15B . 0.9600 ?
C15 H15C . 0.9600 ?
C16 C17 . 1.503(4) ?
C16 H16A . 0.9700 ?
C16 H16B . 0.9700 ?
C17 H17A . 0.9600 ?
C17 H17B . 0.9600 ?
C17 H17C . 0.9600 ?

loop_
_geom_hbond_atom_site_label_D
_geom_hbond_atom_site_label_H
_geom_hbond_atom_site_label_A
_geom_hbond_site_symmetry_A
_geom_hbond_distance_DH
_geom_hbond_distance_HA
_geom_hbond_distance_DA
_geom_hbond_angle_DHA
_geom_hbond_publ_flag
C16 H16B O2 3_656 0.97 2.60 3.341(3) 133.5 y
C11 H11 Cg 4_666 0.93 2.61 3.378(3) 140.9 y

loop_
_geom_torsion_atom_site_label_1
_geom_torsion_atom_site_label_2
_geom_torsion_atom_site_label_3
_geom_torsion_atom_site_label_4
_geom_torsion_site_symmetry_1
_geom_torsion_site_symmetry_2
_geom_torsion_site_symmetry_3
_geom_torsion_site_symmetry_4
_geom_torsion
_geom_torsion_publ_flag
O2 S C1 C8 . . . . -134.9(2) ?
C16 S C1 C8 . . . . 114.1(2) ?
O2 S C1 C2 . . . . 47.4(2) ?
C16 S C1 C2 . . . . -63.6(2) ?
C8 C1 C2 C7 . . . . -0.4(3) ?
S C1 C2 C7 . . . . 177.68(17) ?
C8 C1 C2 C3 . . . . 177.1(3) ?
S C1 C2 C3 . . . . -4.8(4) ?
C7 C2 C3 C4 . . . . 0.8(3) ?
C1 C2 C3 C4 . . . . -176.4(2) ?
C2 C3 C4 C5 . . . . -0.2(3) ?
C2 C3 C4 C15 . . . . 179.5(2) ?
C3 C4 C5 C6 . . . . -0.7(4) ?
C15 C4 C5 C6 . . . . 179.6(2) ?
C4 C5 C6 C7 . . . . 1.0(3) ?
C8 O1 C7 C6 . . . . -176.9(2) ?
C8 O1 C7 C2 . . . . 0.8(2) ?
C5 C6 C7 O1 . . . . 177.0(2) ?
C5 C6 C7 C2 . . . . -0.3(3) ?
C3 C2 C7 O1 . . . . -178.3(2) ?
C1 C2 C7 O1 . . . . -0.3(2) ?
C3 C2 C7 C6 . . . . -0.6(4) ?
C1 C2 C7 C6 . . . . 177.4(2) ?
C2 C1 C8 O1 . . . . 0.8(3) ?
S C1 C8 O1 . . . . -177.22(16) ?
C2 C1 C8 C9 . . . . -178.6(2) ?
S C1 C8 C9 . . . . 3.3(4) ?
C7 O1 C8 C1 . . . . -1.0(2) ?
C7 O1 C8 C9 . . . . 178.56(19) ?
C1 C8 C9 C10 . . . . 34.9(4) ?
O1 C8 C9 C10 . . . . -144.5(2) ?
C1 C8 C9 C14 . . . . -146.9(3) ?
O1 C8 C9 C14 . . . . 33.7(3) ?
C14 C9 C10 C11 . . . . -1.0(4) ?
C8 C9 C10 C11 . . . . 177.2(2) ?
C9 C10 C11 C12 . . . . -0.4(4) ?
C10 C11 C12 C13 . . . . 1.6(4) ?
C10 C11 C12 I . . . . -176.97(19) ?
C11 C12 C13 C14 . . . . -1.4(4) ?
I C12 C13 C14 . . . . 177.17(18) ?
C12 C13 C14 C9 . . . . 0.0(4) ?
C10 C9 C14 C13 . . . . 1.2(4) ?
C8 C9 C14 C13 . . . . -177.1(2) ?
O2 S C16 C17 . . . . -179.0(2) ?
C1 S C16 C17 . . . . -67.5(2) ?
